data_2102683
loop_
_publ_author_name
'Nielsen, Kim T.'
'Harris, Pernille'
'Bechgaard, Klaus'
'Krebs, Frederik C.'

_publ_section_title
;
 Structural study of four complexes of the <i>M</i>-N~2~S~2~ type
 derived from diethylphenylazothioformamide and the metals palladium,
 platinum, copper and nickel
;
_journal_coeditor_code BK5045
_journal_issue 1
_journal_name_full 'Acta Crystallographica Section B'
_journal_page_first 151
_journal_page_last 156
_journal_paper_doi 10.1107/S0108768106047306
_journal_volume 63
_journal_year 2007
_chemical_formula_sum 'C22 H30 N6 Ni S2'
_chemical_formula_weight 501.35
_chemical_name_systematic
;
 Trans-(di(N,N-diethyl-(2-phenyldiazenyl)thioformamide-\kS,\kN^2^))nickel
;
_space_group_IT_number 92
_symmetry_cell_setting tetragonal
_symmetry_space_group_name_Hall 'P 4abw 2nw'
_symmetry_space_group_name_H-M 'P 41 21 2'
_atom_sites_solution_hydrogens geom
_atom_sites_solution_primary direct
_atom_sites_solution_secondary difmap
_audit_creation_method SHELXL-97
_cell_angle_alpha 90.00
_cell_angle_beta 90.00
_cell_angle_gamma 90.00
_cell_formula_units_Z 4
_cell_length_a 10.2852(3)
_cell_length_b 10.2852(3)
_cell_length_c 22.2862(13)
_cell_measurement_reflns_used 12044
_cell_measurement_temperature 118(2)
_cell_measurement_theta_max 31.004
_cell_measurement_theta_min 2.695
_cell_volume 2357.55(17)
_computing_cell_refinement 'Bruker SMART (Bruker AXS,1998)'
_computing_data_collection 'Bruker SMART (Bruker AXS,1998)'
_computing_data_reduction 'Bruker SHELXTL (Sheldrick,2001)'
_computing_molecular_graphics 'Bruker SHELXTL (Sheldrick,2001)'
_computing_publication_material
;
WinGX publication routines (Farrugia, 1999)
;
_computing_structure_refinement 'Bruker SHELXTL (Sheldrick,2001)'
_computing_structure_solution 'Bruker SHELXTL (Sheldrick,2001)'
_diffrn_ambient_temperature 118
_diffrn_detector_area_resol_mean 8.192
_diffrn_measured_fraction_theta_full 0.978
_diffrn_measured_fraction_theta_max 0.978
_diffrn_measurement_device_type 'CCD area detector'
_diffrn_measurement_method 'Omega scans'
_diffrn_radiation_monochromator graphite
_diffrn_radiation_source 'fine-focus sealed tube'
_diffrn_radiation_type MoK\a
_diffrn_radiation_wavelength 0.71073
_diffrn_reflns_av_R_equivalents 0.0430
_diffrn_reflns_av_sigmaI/netI 0.0299
_diffrn_reflns_limit_h_max 14
_diffrn_reflns_limit_h_min -13
_diffrn_reflns_limit_k_max 14
_diffrn_reflns_limit_k_min -14
_diffrn_reflns_limit_l_max 30
_diffrn_reflns_limit_l_min -31
_diffrn_reflns_number 31608
_diffrn_reflns_theta_full 31.00
_diffrn_reflns_theta_max 31.00
_diffrn_reflns_theta_min 2.18
_diffrn_standards_decay_% 0
_diffrn_standards_interval_count 0
_diffrn_standards_interval_time 0
_diffrn_standards_number 0
_exptl_absorpt_coefficient_mu 1.022
_exptl_absorpt_correction_T_max 0.96
_exptl_absorpt_correction_T_min 0.74
_exptl_absorpt_correction_type empirical
_exptl_absorpt_process_details 'SADABS,ver2.03 (Sheldrick,2001)'
_exptl_crystal_colour brown
_exptl_crystal_density_diffrn 1.413
_exptl_crystal_density_method 'not measured'
_exptl_crystal_description 'Quadratic bi-pyramidal shaped'
_exptl_crystal_F_000 1056
_exptl_crystal_size_max 0.50
_exptl_crystal_size_mid 0.30
_exptl_crystal_size_min 0.05
_refine_diff_density_max 0.606
_refine_diff_density_min -0.262
_refine_ls_abs_structure_details 'Flack H D (1983), Acta Cryst. A39, 876-881'
_refine_ls_abs_structure_Flack 0.021(12)
_refine_ls_extinction_method none
_refine_ls_goodness_of_fit_ref 1.158
_refine_ls_hydrogen_treatment constr
_refine_ls_matrix_type full
_refine_ls_number_parameters 201
_refine_ls_number_reflns 3630
_refine_ls_number_restraints 0
_refine_ls_restrained_S_all 1.158
_refine_ls_R_factor_all 0.0373
_refine_ls_R_factor_gt 0.0342
_refine_ls_shift/su_max 0.001
_refine_ls_shift/su_mean 0.000
_refine_ls_structure_factor_coef Fsqd
_refine_ls_weighting_details 'calc w=1/[\s^2^(Fo^2^)+(0.0407P)^2^+0.3442P] where P=(Fo^2^+2Fc^2^)/3'
_refine_ls_weighting_scheme calc
_refine_ls_wR_factor_gt 0.0771
_refine_ls_wR_factor_ref 0.0781
_reflns_number_gt 3436
_reflns_number_total 3630
_reflns_threshold_expression >2sigma(I)
_cod_data_source_file bk5045.cif
_cod_data_source_block NiL20
_cod_database_code 2102683

loop_
_symmetry_equiv_pos_as_xyz
'x, y, z'
'-x, -y, z+1/2'
'-y+1/2, x+1/2, z+1/4'
'y+1/2, -x+1/2, z+3/4'
'-x+1/2, y+1/2, -z+1/4'
'x+1/2, -y+1/2, -z+3/4'
'y, x, -z'
'-y, -x, -z+1/2'

loop_
_atom_site_type_symbol
_atom_site_label
_atom_site_fract_x
_atom_site_fract_y
_atom_site_fract_z
_atom_site_U_iso_or_equiv
_atom_site_adp_type
_atom_site_calc_flag
_atom_site_refinement_flags
_atom_site_occupancy
Ni Ni 0.14902(2) 0.14902(2) 0.0000 0.01454(8) Uani d S 1
S S -0.01504(4) 0.16012(4) 0.06373(2) 0.01851(10) Uani d . 1
N N1 0.07768(13) 0.29876(13) -0.03467(6) 0.0129(3) Uani d . 1
N N2 -0.03902(13) 0.34689(14) -0.02047(6) 0.0142(3) Uani d . 1
N N3 -0.20611(14) 0.33344(15) 0.04815(6) 0.0169(3) Uani d . 1
C C1 -0.09112(16) 0.28819(16) 0.02852(7) 0.0138(3) Uani d . 1
C C2 -0.27465(17) 0.44026(18) 0.01804(8) 0.0191(4) Uani d . 1
H H2A -0.2119 0.4955 -0.0021 0.023 Uiso calc R 1
H H2B -0.3196 0.4925 0.0478 0.023 Uiso calc R 1
C C3 -0.3721(2) 0.3900(2) -0.02740(9) 0.0263(4) Uani d . 1
H H3A -0.4151 0.4621 -0.0462 0.039 Uiso calc R 1
H H3B -0.4352 0.3365 -0.0075 0.039 Uiso calc R 1
H H3C -0.3277 0.3395 -0.0573 0.039 Uiso calc R 1
C C4 -0.27118(18) 0.2763(2) 0.10021(8) 0.0210(4) Uani d . 1
H H4A -0.2535 0.1837 0.1013 0.025 Uiso calc R 1
H H4B -0.3644 0.2879 0.0961 0.025 Uiso calc R 1
C C5 -0.2266(2) 0.3375(3) 0.15886(9) 0.0325(5) Uani d . 1
H H5A -0.2714 0.2973 0.1918 0.049 Uiso calc R 1
H H5B -0.2456 0.4289 0.1583 0.049 Uiso calc R 1
H H5C -0.1347 0.3249 0.1635 0.049 Uiso calc R 1
C C6 0.13032(15) 0.35289(16) -0.08777(7) 0.0136(3) Uani d . 1
C C7 0.05541(18) 0.41279(17) -0.13203(8) 0.0180(3) Uani d . 1
H H7 -0.0337 0.4227 -0.1267 0.022 Uiso calc R 1
C C8 0.11433(19) 0.45755(18) -0.18413(9) 0.0219(4) Uani d . 1
H H8 0.0641 0.4958 -0.2140 0.026 Uiso calc R 1
C C9 0.24787(19) 0.44559(18) -0.19198(9) 0.0219(4) Uani d . 1
H H9 0.2868 0.4761 -0.2269 0.026 Uiso calc R 1
C C10 0.32319(17) 0.38794(17) -0.14757(8) 0.0193(4) Uani d . 1
H H10 0.4127 0.3810 -0.1526 0.023 Uiso calc R 1
C C11 0.26524(16) 0.34072(17) -0.09572(8) 0.0161(3) Uani d . 1
H H11 0.3157 0.3011 -0.0663 0.019 Uiso calc R 1

loop_
_atom_site_aniso_label
_atom_site_aniso_U_11
_atom_site_aniso_U_22
_atom_site_aniso_U_33
_atom_site_aniso_U_12
_atom_site_aniso_U_13
_atom_site_aniso_U_23
Ni 0.01353(10) 0.01353(10) 0.01657(15) 0.00528(11) -0.00051(8) 0.00051(8)
S 0.01692(19) 0.0200(2) 0.0186(2) 0.00595(16) 0.00190(15) 0.00582(17)
N1 0.0119(6) 0.0121(6) 0.0146(7) 0.0022(5) -0.0013(5) -0.0006(5)
N2 0.0108(6) 0.0150(6) 0.0169(6) 0.0035(5) 0.0008(5) 0.0000(6)
N3 0.0133(6) 0.0196(7) 0.0177(7) 0.0042(5) 0.0025(5) 0.0028(6)
C1 0.0126(7) 0.0148(7) 0.0142(8) 0.0018(6) -0.0016(6) -0.0007(6)
C2 0.0150(8) 0.0188(8) 0.0235(9) 0.0067(6) 0.0032(7) 0.0015(7)
C3 0.0301(11) 0.0274(9) 0.0214(9) 0.0130(8) -0.0049(8) -0.0004(8)
C4 0.0147(9) 0.0277(10) 0.0206(8) 0.0023(6) 0.0049(7) 0.0038(8)
C5 0.0294(10) 0.0487(14) 0.0194(9) 0.0000(10) 0.0022(8) 0.0008(10)
C6 0.0146(7) 0.0113(6) 0.0151(7) 0.0004(6) 0.0003(6) -0.0016(6)
C7 0.0161(8) 0.0172(8) 0.0208(9) 0.0030(6) 0.0000(7) -0.0002(7)
C8 0.0275(9) 0.0197(8) 0.0184(8) 0.0030(7) -0.0005(7) 0.0034(7)
C9 0.0295(10) 0.0158(9) 0.0205(9) -0.0016(7) 0.0079(8) -0.0008(7)
C10 0.0162(8) 0.0154(8) 0.0262(9) -0.0016(6) 0.0054(7) -0.0048(7)
C11 0.0153(7) 0.0144(8) 0.0187(8) 0.0011(6) 0.0003(6) -0.0018(7)

loop_
_atom_type_symbol
_atom_type_description
_atom_type_scat_dispersion_real
_atom_type_scat_dispersion_imag
_atom_type_scat_source
C C 0.0033 0.0016 'International Tables Vol C Tables 4.2.6.8 and 6.1.1.4'
H H 0.0000 0.0000 'International Tables Vol C Tables 4.2.6.8 and 6.1.1.4'
N N 0.0061 0.0033 'International Tables Vol C Tables 4.2.6.8 and 6.1.1.4'
S S 0.1246 0.1234 'International Tables Vol C Tables 4.2.6.8 and 6.1.1.4'
Ni Ni 0.3393 1.1124 'International Tables Vol C Tables 4.2.6.8 and 6.1.1.4'

loop_
_geom_angle_atom_site_label_1
_geom_angle_atom_site_label_2
_geom_angle_atom_site_label_3
_geom_angle_site_symmetry_1
_geom_angle_site_symmetry_3
_geom_angle
N1 Ni N1 7 . 144.55(9)
N1 Ni S 7 7 85.61(4)
N1 Ni S . 7 112.53(4)
N1 Ni S 7 . 112.53(4)
N1 Ni S . . 85.61(4)
S Ni S 7 . 119.50(3)
C1 S Ni . . 95.38(6)
N2 N1 C6 . . 113.32(13)
N2 N1 Ni . . 123.97(11)
C6 N1 Ni . . 121.23(11)
N1 N2 C1 . . 112.35(13)
C1 N3 C4 . . 121.45(15)
C1 N3 C2 . . 122.21(14)
C4 N3 C2 . . 116.32(14)
N3 C1 N2 . . 117.06(14)
N3 C1 S . . 121.11(13)
N2 C1 S . . 121.83(12)
N3 C2 C3 . . 111.58(16)
N3 C2 H2A . . 109.3
C3 C2 H2A . . 109.3
N3 C2 H2B . . 109.3
C3 C2 H2B . . 109.3
H2A C2 H2B . . 108.0
C2 C3 H3A . . 109.5
C2 C3 H3B . . 109.5
H3A C3 H3B . . 109.5
C2 C3 H3C . . 109.5
H3A C3 H3C . . 109.5
H3B C3 H3C . . 109.5
N3 C4 C5 . . 112.19(17)
N3 C4 H4A . . 109.2
C5 C4 H4A . . 109.2
N3 C4 H4B . . 109.2
C5 C4 H4B . . 109.2
H4A C4 H4B . . 107.9
C4 C5 H5A . . 109.5
C4 C5 H5B . . 109.5
H5A C5 H5B . . 109.5
C4 C5 H5C . . 109.5
H5A C5 H5C . . 109.5
H5B C5 H5C . . 109.5
C7 C6 C11 . . 119.72(16)
C7 C6 N1 . . 123.62(15)
C11 C6 N1 . . 116.64(15)
C8 C7 C6 . . 119.79(17)
C8 C7 H7 . . 120.1
C6 C7 H7 . . 120.1
C9 C8 C7 . . 120.49(18)
C9 C8 H8 . . 119.8
C7 C8 H8 . . 119.8
C8 C9 C10 . . 119.92(17)
C8 C9 H9 . . 120.0
C10 C9 H9 . . 120.0
C11 C10 C9 . . 120.19(17)
C11 C10 H10 . . 119.9
C9 C10 H10 . . 119.9
C10 C11 C6 . . 119.88(16)
C10 C11 H11 . . 120.1
C6 C11 H11 . . 120.1

loop_
_geom_bond_atom_site_label_1
_geom_bond_atom_site_label_2
_geom_bond_site_symmetry_2
_geom_bond_distance
Ni N1 7 1.8728(14)
Ni N1 . 1.8728(14)
Ni S 7 2.2085(4)
Ni S . 2.2085(4)
S C1 . 1.7213(17)
N1 N2 . 1.3363(19)
N1 C6 . 1.415(2)
N2 C1 . 1.358(2)
N3 C1 . 1.344(2)
N3 C4 . 1.463(2)
N3 C2 . 1.468(2)
C2 C3 . 1.515(3)
C2 H2A . 0.9700
C2 H2B . 0.9700
C3 H3A . 0.9600
C3 H3B . 0.9600
C3 H3C . 0.9600
C4 C5 . 1.521(3)
C4 H4A . 0.9700
C4 H4B . 0.9700
C5 H5A . 0.9600
C5 H5B . 0.9600
C5 H5C . 0.9600
C6 C7 . 1.395(2)
C6 C11 . 1.405(2)
C7 C8 . 1.388(2)
C7 H7 . 0.9300
C8 C9 . 1.390(3)
C8 H8 . 0.9300
C9 C10 . 1.390(3)
C9 H9 . 0.9300
C10 C11 . 1.388(2)
C10 H10 . 0.9300
C11 H11 . 0.9300

loop_
_geom_torsion_atom_site_label_1
_geom_torsion_atom_site_label_2
_geom_torsion_atom_site_label_3
_geom_torsion_atom_site_label_4
_geom_torsion_site_symmetry_1
_geom_torsion
N1 Ni S C1 7 153.90(8)
N1 Ni S C1 . 5.38(7)
S Ni S C1 7 -108.08(6)
N1 Ni N1 N2 7 -133.45(13)
S Ni N1 N2 7 110.45(12)
S Ni N1 N2 . -9.75(12)
N1 Ni N1 C6 7 61.33(12)
S Ni N1 C6 7 -54.77(13)
S Ni N1 C6 . -174.97(12)
C6 N1 N2 C1 . 176.32(13)
Ni N1 N2 C1 . 10.06(19)
C4 N3 C1 N2 . 179.44(16)
C2 N3 C1 N2 . 0.8(2)
C4 N3 C1 S . 0.2(2)
C2 N3 C1 S . -178.39(14)
N1 N2 C1 N3 . 177.19(14)
N1 N2 C1 S . -3.6(2)
Ni S C1 N3 . 176.68(13)
Ni S C1 N2 . -2.51(14)
C1 N3 C2 C3 . 93.7(2)
C4 N3 C2 C3 . -85.0(2)
C1 N3 C4 C5 . 87.1(2)
C2 N3 C4 C5 . -94.2(2)
N2 N1 C6 C7 . -21.5(2)
Ni N1 C6 C7 . 145.13(14)
N2 N1 C6 C11 . 160.30(15)
Ni N1 C6 C11 . -33.0(2)
C11 C6 C7 C8 . 1.3(3)
N1 C6 C7 C8 . -176.80(16)
C6 C7 C8 C9 . -1.4(3)
C7 C8 C9 C10 . 0.3(3)
C8 C9 C10 C11 . 0.8(3)
C9 C10 C11 C6 . -0.9(3)
C7 C6 C11 C10 . -0.2(3)
N1 C6 C11 C10 . 178.04(15)
